data_4020633
loop_
_publ_author_name
'Aurelie Baron'
'Graham Sandford'
'Rachel Slater'
'Dmitry S. Yufit'
'Judith A. K. Howard'
'Antonio Vong'

_publ_section_title
;
 Polyfunctional Tetrahydropyrido[2,3-b]pyrazine Scaffolds
 from 4-Phenylsulfonyl Tetrafluoropyridine
;
_journal_name_full 'Journal of Organic Chemistry'
_journal_page_first 9377
_journal_page_last 9381
_journal_paper_doi 10.1021/jo051453v
_journal_volume 70
_journal_year 2005
_chemical_formula_moiety 'C14 H13 F2 N3 O2 S'
_chemical_formula_sum 'C14 H13 F2 N3 O2 S'
_chemical_formula_weight 325.33
_chemical_melting_point 172(2)
_space_group_IT_number 14
_symmetry_cell_setting monoclinic
_symmetry_space_group_name_Hall '-P 2ybc'
_symmetry_space_group_name_H-M 'P 1 21/c 1'
_cell_angle_alpha 90.00
_cell_angle_beta 109.4290(10)
_cell_angle_gamma 90.00
_cell_formula_units_Z 4
_cell_length_a 8.3219(1)
_cell_length_b 15.8421(2)
_cell_length_c 11.3786(2)
_cell_measurement_temperature 120(2)
_cell_volume 1414.69(4)
_diffrn_ambient_temperature 120(2)
_exptl_crystal_density_diffrn 1.527
_cod_depositor_comments
;
The following automatic conversions were performed:

'_chemical_melting_point' value '170.5-174.5' was changed to '172(2)'
- the average value was taken and precision was estimated.

Automatic conversion script
Id: cif_fix_values 1646 2011-03-28 12:23:43Z adriana 
;
_cod_original_sg_symbol_H-M 'P 21/c'
_cod_database_code 4020633

loop_
_symmetry_equiv_pos_as_xyz
'x, y, z'
'-x, y+1/2, -z+1/2'
'-x, -y, -z'
'x, -y-1/2, z-1/2'

loop_
_atom_site_label
_atom_site_type_symbol
_atom_site_fract_x
_atom_site_fract_y
_atom_site_fract_z
_atom_site_U_iso_or_equiv
_atom_site_adp_type
_atom_site_occupancy
_atom_site_symmetry_multiplicity
_atom_site_calc_flag
_atom_site_refinement_flags
_atom_site_disorder_assembly
_atom_site_disorder_group
S1 S 0.95839(4) 0.207501(19) 0.92145(3) 0.02140(9) Uani 1 1 d . . .
F6 F 0.94940(11) 0.49513(5) 1.12488(8) 0.0326(2) Uani 1 1 d . . .
F7 F 1.12059(10) 0.36690(5) 1.07138(8) 0.0323(2) Uani 1 1 d . . .
O1 O 1.12982(12) 0.20905(6) 1.00807(9) 0.0287(2) Uani 1 1 d . . .
O2 O 0.93484(13) 0.20254(6) 0.79012(9) 0.0291(2) Uani 1 1 d . . .
N1 N 0.56900(13) 0.24590(6) 0.82495(9) 0.0198(2) Uani 1 1 d . . .
N4 N 0.42862(14) 0.38980(7) 0.90102(11) 0.0244(2) Uani 1 1 d . . .
N5 N 0.69466(14) 0.44059(6) 1.01428(10) 0.0222(2) Uani 1 1 d . . .
C2 C 0.40478(16) 0.24080(8) 0.84735(11) 0.0217(2) Uani 1 1 d . . .
C3 C 0.31189(16) 0.32548(8) 0.82816(12) 0.0224(2) Uani 1 1 d . . .
C6 C 0.86048(16) 0.43203(8) 1.05219(11) 0.0231(2) Uani 1 1 d . . .
C7 C 0.94857(15) 0.36569(8) 1.02491(11) 0.0226(2) Uani 1 1 d . . .
C8 C 0.85370(15) 0.30071(7) 0.94959(11) 0.0194(2) Uani 1 1 d . . .
C9 C 0.67536(15) 0.30851(7) 0.90169(10) 0.0182(2) Uani 1 1 d . . .
C10 C 0.59956(15) 0.37999(7) 0.93920(11) 0.0189(2) Uani 1 1 d . . .
C11 C 0.85065(16) 0.12327(8) 0.96382(12) 0.0239(2) Uani 1 1 d . . .
C12 C 0.85973(18) 0.11679(11) 1.08778(14) 0.0348(3) Uani 1 1 d . . .
C13 C 0.7842(2) 0.04730(13) 1.12302(18) 0.0477(5) Uani 1 1 d . . .
C14 C 0.7049(3) -0.01417(11) 1.0352(2) 0.0542(6) Uani 1 1 d . . .
C15 C 0.6952(3) -0.00561(11) 0.9128(3) 0.0598(6) Uani 1 1 d . . .
C16 C 0.7678(2) 0.06373(10) 0.87479(18) 0.0422(4) Uani 1 1 d . . .
C17 C 0.54668(19) 0.25304(10) 0.69112(12) 0.0278(3) Uani 1 1 d . . .
H4N H 0.390(2) 0.4341(12) 0.9252(17) 0.037(5) Uiso 1 1 d . . .
H21 H 0.426(2) 0.2213(10) 0.9352(16) 0.025(4) Uiso 1 1 d . . .
H22 H 0.330(2) 0.2003(10) 0.7883(16) 0.027(4) Uiso 1 1 d . . .
H31 H 0.213(2) 0.3232(11) 0.8574(16) 0.033(4) Uiso 1 1 d . . .
H32 H 0.268(2) 0.3401(11) 0.7384(16) 0.027(4) Uiso 1 1 d . . .
H12 H 0.917(3) 0.1592(14) 1.1472(19) 0.048(5) Uiso 1 1 d . . .
H13 H 0.786(3) 0.0415(14) 1.206(2) 0.056(6) Uiso 1 1 d . . .
H14 H 0.660(3) -0.0591(16) 1.058(2) 0.072(7) Uiso 1 1 d . . .
H15 H 0.644(4) -0.0452(18) 0.856(2) 0.082(8) Uiso 1 1 d . . .
H16 H 0.761(3) 0.0709(14) 0.787(2) 0.055(6) Uiso 1 1 d . . .
H171 H 0.483(2) 0.3062(12) 0.6532(17) 0.038(5) Uiso 1 1 d . . .
H172 H 0.655(3) 0.2540(12) 0.6794(17) 0.038(5) Uiso 1 1 d . . .
H173 H 0.482(3) 0.2046(13) 0.6498(19) 0.045(5) Uiso 1 1 d . . .

loop_
_atom_site_aniso_label
_atom_site_aniso_U_11
_atom_site_aniso_U_22
_atom_site_aniso_U_33
_atom_site_aniso_U_23
_atom_site_aniso_U_13
_atom_site_aniso_U_12
S1 0.01908(15) 0.02411(15) 0.02200(15) 0.00233(10) 0.00814(11) 0.00282(10)
F6 0.0296(4) 0.0291(4) 0.0338(4) -0.0099(3) 0.0033(3) -0.0099(3)
F7 0.0166(4) 0.0368(4) 0.0372(5) -0.0030(3) 0.0006(3) -0.0034(3)
O1 0.0189(5) 0.0327(5) 0.0334(5) 0.0047(4) 0.0070(4) 0.0040(4)
O2 0.0312(5) 0.0351(5) 0.0243(5) 0.0015(4) 0.0139(4) 0.0048(4)
N1 0.0200(5) 0.0202(5) 0.0177(4) -0.0022(4) 0.0043(4) -0.0010(4)
N4 0.0193(5) 0.0209(5) 0.0310(6) -0.0057(4) 0.0058(4) 0.0002(4)
N5 0.0237(5) 0.0193(5) 0.0225(5) -0.0028(4) 0.0061(4) -0.0032(4)
C2 0.0219(6) 0.0214(5) 0.0208(5) -0.0012(4) 0.0058(5) -0.0046(4)
C3 0.0182(6) 0.0245(6) 0.0235(6) -0.0019(4) 0.0056(5) -0.0029(4)
C6 0.0246(6) 0.0219(6) 0.0204(5) -0.0021(4) 0.0041(5) -0.0070(4)
C7 0.0170(5) 0.0269(6) 0.0213(5) 0.0014(4) 0.0028(4) -0.0032(4)
C8 0.0196(5) 0.0210(5) 0.0172(5) 0.0027(4) 0.0055(4) 0.0005(4)
C9 0.0193(5) 0.0189(5) 0.0156(5) 0.0008(4) 0.0049(4) -0.0008(4)
C10 0.0202(5) 0.0179(5) 0.0181(5) 0.0011(4) 0.0056(4) -0.0015(4)
C11 0.0215(6) 0.0206(5) 0.0313(6) 0.0046(5) 0.0112(5) 0.0055(4)
C12 0.0221(7) 0.0501(9) 0.0284(7) 0.0127(6) 0.0034(5) -0.0013(6)
C13 0.0277(8) 0.0627(11) 0.0504(10) 0.0354(9) 0.0098(7) 0.0049(7)
C14 0.0489(10) 0.0255(8) 0.1014(17) 0.0238(9) 0.0425(11) 0.0101(7)
C15 0.0781(15) 0.0248(8) 0.0993(17) -0.0223(9) 0.0601(14) -0.0134(8)
C16 0.0554(10) 0.0298(7) 0.0544(10) -0.0157(7) 0.0355(9) -0.0079(7)
C17 0.0260(7) 0.0393(8) 0.0174(5) -0.0057(5) 0.0061(5) -0.0005(6)

loop_
_geom_bond_atom_site_label_1
_geom_bond_atom_site_label_2
_geom_bond_distance
_geom_bond_site_symmetry_2
_geom_bond_publ_flag
S1 O1 1.4394(10) . ?
S1 O2 1.4431(10) . ?
S1 C11 1.7619(13) . ?
S1 C8 1.7965(12) . ?
F6 C6 1.3505(14) . ?
F7 C7 1.3512(14) . ?
N1 C9 1.4197(15) . ?
N1 C2 1.4734(16) . ?
N1 C17 1.4758(16) . ?
N4 C10 1.3511(16) . ?
N4 C3 1.4607(16) . ?
N4 H4N 0.853(19) . ?
N5 C6 1.3087(17) . ?
N5 C10 1.3520(15) . ?
C2 C3 1.5272(18) . ?
C2 H21 1.004(17) . ?
C2 H22 0.988(17) . ?
C3 H31 0.988(18) . ?
C3 H32 0.991(17) . ?
C6 C7 1.3746(19) . ?
C7 C8 1.4027(17) . ?
C8 C9 1.4060(16) . ?
C9 C10 1.4289(16) . ?
C11 C16 1.388(2) . ?
C11 C12 1.3910(19) . ?
C12 C13 1.391(2) . ?
C12 H12 0.96(2) . ?
C13 C14 1.394(3) . ?
C13 H13 0.95(2) . ?
C14 C15 1.375(3) . ?
C14 H14 0.88(3) . ?
C15 C16 1.390(3) . ?
C15 H15 0.90(3) . ?
C16 H16 0.99(2) . ?
C17 H171 1.012(19) . ?
C17 H172 0.96(2) . ?
C17 H173 0.97(2) . ?

loop_
_cod_related_entry_id
_cod_related_entry_database
_cod_related_entry_code
1 ChemSpider 9719151
